data_4085428
loop_
_publ_author_name
'Schwamm, Ryan J.'
'Coles, Martyn P.'
'Fitchett, Christopher M.'

_publ_section_title
;
 Group 1 Complexes of an (Amido-amino)silane and Their Use in the
 Synthesis of the Bi(III) Amide, Bi(Me2Si{NAr}{N(H)Ar})Cl2(Ar =
 2,6-i-Pr2C6H3)
;
_journal_issue 11
_journal_name_full Organometallics
_journal_page_first 2500
_journal_paper_doi 10.1021/om5012227
_journal_volume 34
_journal_year 2015
_chemical_compound_source 'synthesis as described'
_chemical_formula_moiety '2(C52 H82 Li2 N4 Si2), C7 H8'
_chemical_formula_sum 'C111 H172 Li4 N8 Si4'
_chemical_formula_weight 1758.69
_chemical_name_systematic
;
 ?
;
_space_group_IT_number 2
_symmetry_cell_setting triclinic
_symmetry_Int_Tables_number 2
_symmetry_space_group_name_Hall '-P 1'
_symmetry_space_group_name_H-M 'P -1'
_atom_sites_solution_hydrogens geom
_atom_sites_solution_primary direct
_atom_sites_solution_secondary difmap
_audit_conform_dict_location ftp://ftp.iucr.org/pub/cif_core.dic
_audit_conform_dict_name cif_core.dic
_audit_conform_dict_version 2.3
_audit_creation_date 2010-02-11T12:01:05-00:00
_audit_creation_method 'WinGX routine CIF_UPDATE'
_cell_angle_alpha 105.704(1)
_cell_angle_beta 93.758(1)
_cell_angle_gamma 116.307(1)
_cell_formula_units_Z 1
_cell_length_a 12.2412(3)
_cell_length_b 13.0740(3)
_cell_length_c 20.0829(5)
_cell_measurement_reflns_used 23641
_cell_measurement_temperature 173(2)
_cell_measurement_theta_max 26.733
_cell_measurement_theta_min 3.395
_cell_measurement_wavelength 0.71073
_cell_volume 2708.84(12)
_computing_cell_refinement 'HKL Scalepack (Otwinowski & Minor 1997)'
_computing_data_collection 'Collect (Nonius BV, 1997-2000)'
_computing_data_reduction 'HKL Denzo and Scalepack (Otwinowski & Minor 1997)'
_computing_molecular_graphics 'Ortep-3 for Windows (Farrugia, 1997)'
_computing_publication_material 'WinGX publication routines (Farrugia, 1999)'
_computing_structure_refinement 'SHELXL-97 (Sheldrick, 1997)'
_computing_structure_solution 'SHELXS-86 (Sheldrick, 1986)'
_diffrn_ambient_temperature 173(2)
_diffrn_detector 'CCD plate'
_diffrn_detector_area_resol_mean 9
_diffrn_measured_fraction_theta_full 0.996
_diffrn_measured_fraction_theta_max 0.996
_diffrn_measurement_device '95mm CCD camera on \k-goniostat'
_diffrn_measurement_device_type KappaCCD
_diffrn_measurement_method 'CCD rotation images, thick slices'
_diffrn_orient_matrix_type 'by Nonius Collect from scalepack cell'
_diffrn_orient_matrix_UB_11 0.753453E-1
_diffrn_orient_matrix_UB_12 0.522303E-1
_diffrn_orient_matrix_UB_13 0.395519E-1
_diffrn_orient_matrix_UB_21 0.165511E-1
_diffrn_orient_matrix_UB_22 -0.698741E-1
_diffrn_orient_matrix_UB_23 -0.55323E-2
_diffrn_orient_matrix_UB_31 0.524979E-1
_diffrn_orient_matrix_UB_32 0.243015E-1
_diffrn_orient_matrix_UB_33 -0.347857E-1
_diffrn_radiation_monochromator graphite
_diffrn_radiation_probe x-ray
_diffrn_radiation_type MoK\a
_diffrn_radiation_wavelength 0.7107
_diffrn_reflns_av_R_equivalents 0.0751
_diffrn_reflns_av_unetI/netI 0.068
_diffrn_reflns_limit_h_max 15
_diffrn_reflns_limit_h_min -15
_diffrn_reflns_limit_k_max 16
_diffrn_reflns_limit_k_min -16
_diffrn_reflns_limit_l_max 24
_diffrn_reflns_limit_l_min -25
_diffrn_reflns_number 43926
_diffrn_reflns_theta_full 26.74
_diffrn_reflns_theta_max 26.74
_diffrn_reflns_theta_min 3.4
_diffrn_source 'Enraf Nonius FR590'
_exptl_absorpt_coefficient_mu 0.103
_exptl_absorpt_correction_type none
_exptl_crystal_colour Colourless
_exptl_crystal_density_diffrn 1.078
_exptl_crystal_density_method 'not measured'
_exptl_crystal_description Rhombohedral
_exptl_crystal_F_000 962
_exptl_crystal_size_max 0.25
_exptl_crystal_size_mid 0.2
_exptl_crystal_size_min 0.15
_refine_diff_density_max 0.875
_refine_diff_density_min -0.477
_refine_diff_density_rms 0.053
_refine_ls_extinction_method none
_refine_ls_goodness_of_fit_ref 0.98
_refine_ls_hydrogen_treatment mixed
_refine_ls_matrix_type full
_refine_ls_number_parameters 562
_refine_ls_number_reflns 11474
_refine_ls_number_restraints 1
_refine_ls_restrained_S_all 0.983
_refine_ls_R_factor_all 0.0979
_refine_ls_R_factor_gt 0.061
_refine_ls_shift/su_max 0
_refine_ls_shift/su_mean 0
_refine_ls_structure_factor_coef Fsqd
_refine_ls_weighting_details 'calc w=1/[\s^2^(Fo^2^)+(0.0686P)^2^+2.2954P] where P=(Fo^2^+2Fc^2^)/3'
_refine_ls_weighting_scheme calc
_refine_ls_wR_factor_gt 0.1404
_refine_ls_wR_factor_ref 0.1585
_reflns_number_gt 7997
_reflns_number_total 11474
_reflns_threshold_expression >2sigma(I)
_cod_data_source_file om5012227_si_002.cif
_cod_data_source_block Compound2-feb410
_cod_depositor_comments 'Adding full bibliography for 4085428--4085431.cif.'
_cod_original_cell_volume 2708.83(11)
_cod_database_code 4085428

loop_
_symmetry_equiv_pos_as_xyz
'x, y, z'
'-x, -y, -z'

loop_
_atom_site_label
_atom_site_type_symbol
_atom_site_fract_x
_atom_site_fract_y
_atom_site_fract_z
_atom_site_U_iso_or_equiv
_atom_site_adp_type
_atom_site_occupancy
_atom_site_symmetry_multiplicity
_atom_site_calc_flag
_atom_site_refinement_flags
_atom_site_disorder_assembly
_atom_site_disorder_group
Si1 Si 0.57516(6) 0.99854(6) 0.23805(3) 0.02123(15) Uani 1 1 d . . .
Si2 Si 0.98607(5) 0.98880(5) 0.17210(3) 0.01920(15) Uani 1 1 d . . .
N1 N 0.71700(16) 1.04517(16) 0.28705(9) 0.0208(4) Uani 1 1 d . . .
N2 N 0.51601(17) 0.83778(17) 0.20042(10) 0.0223(4) Uani 1 1 d . . .
H2N H 0.507(2) 0.809(2) 0.2357(14) 0.034(7) Uiso 1 1 d . . .
N3 N 0.90208(16) 0.94561(16) 0.23223(9) 0.0190(4) Uani 1 1 d . . .
N4 N 1.03707(18) 1.14849(17) 0.20246(11) 0.0206(4) Uani 1 1 d . . .
H4N H 1.083(2) 1.178(2) 0.2425(14) 0.029(7) Uiso 1 1 d . . .
C1 C 0.7501(2) 1.1151(2) 0.36005(12) 0.0221(5) Uani 1 1 d . . .
C2 C 0.7108(2) 1.0597(2) 0.41244(12) 0.0254(5) Uani 1 1 d . . .
C3 C 0.7486(2) 1.1303(2) 0.48359(13) 0.0335(6) Uani 1 1 d . . .
H3 H 0.7213 1.0923 0.5179 0.04 Uiso 1 1 calc R . .
C4 C 0.8244(3) 1.2539(3) 0.50582(14) 0.0385(6) Uani 1 1 d . . .
H4 H 0.8496 1.3006 0.5548 0.046 Uiso 1 1 calc R . .
C5 C 0.8627(3) 1.3084(2) 0.45573(14) 0.0376(6) Uani 1 1 d . . .
H5 H 0.9146 1.3937 0.4708 0.045 Uiso 1 1 calc R . .
C6 C 0.8279(2) 1.2425(2) 0.38361(13) 0.0275(5) Uani 1 1 d . . .
C7 C 0.6289(2) 0.9237(2) 0.39206(13) 0.0298(5) Uani 1 1 d . . .
H7 H 0.589 0.8929 0.3407 0.036 Uiso 1 1 calc R . .
C8 C 0.7061(3) 0.8615(3) 0.39987(18) 0.0480(8) Uani 1 1 d . . .
H8C H 0.7665 0.8775 0.3692 0.072 Uiso 1 1 calc R . .
H8B H 0.651 0.774 0.3862 0.072 Uiso 1 1 calc R . .
H8A H 0.7508 0.8929 0.4493 0.072 Uiso 1 1 calc R . .
C9 C 0.5235(3) 0.8861(3) 0.43197(17) 0.0458(7) Uani 1 1 d . . .
H9C H 0.4701 0.7981 0.4128 0.069 Uiso 1 1 calc R . .
H9B H 0.4738 0.9261 0.4264 0.069 Uiso 1 1 calc R . .
H9A H 0.559 0.9101 0.4823 0.069 Uiso 1 1 calc R . .
C10 C 0.8743(2) 1.3111(2) 0.33204(14) 0.0336(6) Uani 1 1 d . . .
H10 H 0.8445 1.2499 0.2833 0.04 Uiso 1 1 calc R . .
C11 C 1.0171(3) 1.3798(3) 0.34693(17) 0.0557(9) Uani 1 1 d . . .
H11C H 1.044 1.417 0.3106 0.083 Uiso 1 1 calc R . .
H11B H 1.0497 1.3233 0.3461 0.083 Uiso 1 1 calc R . .
H11A H 1.0491 1.4429 0.3936 0.083 Uiso 1 1 calc R . .
C12 C 0.8203(4) 1.3961(3) 0.33260(19) 0.0634(10) Uani 1 1 d . . .
H12C H 0.8506 1.4592 0.3792 0.095 Uiso 1 1 calc R . .
H12B H 0.729 1.3502 0.3226 0.095 Uiso 1 1 calc R . .
H12A H 0.8466 1.4337 0.2963 0.095 Uiso 1 1 calc R . .
C13 C 0.4708(2) 1.0385(2) 0.29095(14) 0.0306(6) Uani 1 1 d . . .
H13C H 0.457 1.0006 0.3277 0.046 Uiso 1 1 calc R . .
H13B H 0.3907 1.0093 0.2597 0.046 Uiso 1 1 calc R . .
H13A H 0.5102 1.1267 0.3131 0.046 Uiso 1 1 calc R . .
C14 C 0.5772(2) 1.0546(2) 0.16208(13) 0.0313(6) Uani 1 1 d . . .
H14C H 0.6192 1.1433 0.1796 0.047 Uiso 1 1 calc R . .
H14B H 0.4914 1.0233 0.1372 0.047 Uiso 1 1 calc R . .
H14A H 0.6222 1.0268 0.1295 0.047 Uiso 1 1 calc R . .
C15 C 0.4011(2) 0.7620(2) 0.14764(12) 0.0229(5) Uani 1 1 d . . .
C16 C 0.2862(2) 0.7093(2) 0.16814(14) 0.0280(5) Uani 1 1 d . . .
C17 C 0.1769(2) 0.6404(2) 0.11569(15) 0.0367(6) Uani 1 1 d . . .
H17 H 0.0989 0.6052 0.1289 0.044 Uiso 1 1 calc R . .
C18 C 0.1795(2) 0.6221(2) 0.04533(15) 0.0383(7) Uani 1 1 d . . .
H18 H 0.1039 0.5759 0.0105 0.046 Uiso 1 1 calc R . .
C19 C 0.2925(2) 0.6712(2) 0.02531(14) 0.0328(6) Uani 1 1 d . . .
H19 H 0.2937 0.6574 -0.0235 0.039 Uiso 1 1 calc R . .
C20 C 0.4045(2) 0.7404(2) 0.07539(12) 0.0250(5) Uani 1 1 d . . .
C21 C 0.2805(2) 0.7196(2) 0.24517(14) 0.0332(6) Uani 1 1 d . . .
H21 H 0.3535 0.7978 0.2757 0.04 Uiso 1 1 calc R . .
C22 C 0.2937(3) 0.6171(3) 0.26087(16) 0.0451(7) Uani 1 1 d . . .
H22C H 0.2983 0.6284 0.3114 0.068 Uiso 1 1 calc R . .
H22B H 0.37 0.618 0.2482 0.068 Uiso 1 1 calc R . .
H22A H 0.2213 0.5393 0.2331 0.068 Uiso 1 1 calc R . .
C23 C 0.1625(3) 0.7197(3) 0.26537(19) 0.0596(9) Uani 1 1 d . . .
H23C H 0.0896 0.6418 0.2382 0.089 Uiso 1 1 calc R . .
H23B H 0.1541 0.7851 0.2547 0.089 Uiso 1 1 calc R . .
H23A H 0.1679 0.7323 0.3161 0.089 Uiso 1 1 calc R . .
C24 C 0.5254(2) 0.7792(2) 0.04932(13) 0.0306(6) Uani 1 1 d . . .
H24 H 0.5947 0.8433 0.0901 0.037 Uiso 1 1 calc R . .
C25 C 0.5498(3) 0.6719(3) 0.02545(17) 0.0492(8) Uani 1 1 d . . .
H25C H 0.5555 0.6433 0.0652 0.074 Uiso 1 1 calc R . .
H25B H 0.6284 0.6968 0.0091 0.074 Uiso 1 1 calc R . .
H25A H 0.4813 0.6065 -0.0133 0.074 Uiso 1 1 calc R . .
C26 C 0.5264(3) 0.8320(3) -0.01012(15) 0.0505(8) Uani 1 1 d . . .
H26C H 0.4591 0.7708 -0.0508 0.076 Uiso 1 1 calc R . .
H26B H 0.6068 0.8559 -0.0244 0.076 Uiso 1 1 calc R . .
H26A H 0.5141 0.903 0.0068 0.076 Uiso 1 1 calc R . .
C27 C 0.92137(19) 0.8817(2) 0.27435(11) 0.0195(5) Uani 1 1 d . . .
C28 C 0.8480(2) 0.7539(2) 0.25344(12) 0.0256(5) Uani 1 1 d . . .
C29 C 0.8586(3) 0.6930(2) 0.29918(14) 0.0351(6) Uani 1 1 d . . .
H29 H 0.8081 0.6076 0.2849 0.042 Uiso 1 1 calc R . .
C30 C 0.9396(3) 0.7533(3) 0.36380(14) 0.0372(6) Uani 1 1 d . . .
H30 H 0.9445 0.7105 0.3943 0.045 Uiso 1 1 calc R . .
C31 C 1.0141(2) 0.8771(2) 0.38392(13) 0.0332(6) Uani 1 1 d . . .
H31 H 1.0714 0.9189 0.4284 0.04 Uiso 1 1 calc R . .
C32 C 1.0076(2) 0.9425(2) 0.34074(12) 0.0245(5) Uani 1 1 d . . .
C33 C 0.7604(2) 0.6804(2) 0.18144(14) 0.0338(6) Uani 1 1 d . . .
H33 H 0.7499 0.7385 0.1614 0.041 Uiso 1 1 calc R . .
C34 C 0.8164(3) 0.6175(3) 0.13067(18) 0.0631(9) Uani 1 1 d . . .
H34C H 0.8949 0.6783 0.1246 0.095 Uiso 1 1 calc R . .
H34B H 0.7578 0.5705 0.0847 0.095 Uiso 1 1 calc R . .
H34A H 0.8326 0.5631 0.1501 0.095 Uiso 1 1 calc R . .
C35 C 0.6314(3) 0.5902(3) 0.1859(2) 0.0667(11) Uani 1 1 d . . .
H35C H 0.6386 0.5335 0.207 0.1 Uiso 1 1 calc R . .
H35B H 0.5782 0.5454 0.1382 0.1 Uiso 1 1 calc R . .
H35A H 0.5944 0.6338 0.2154 0.1 Uiso 1 1 calc R . .
C36 C 1.0931(2) 1.0783(2) 0.36780(13) 0.0319(6) Uani 1 1 d . . .
H36 H 1.0789 1.1102 0.3299 0.038 Uiso 1 1 calc R . .
C37 C 1.2309(3) 1.1109(3) 0.38119(16) 0.0497(8) Uani 1 1 d . . .
H37C H 1.2475 1.0782 0.4168 0.075 Uiso 1 1 calc R . .
H37B H 1.2828 1.1992 0.3983 0.075 Uiso 1 1 calc R . .
H37A H 1.2507 1.0762 0.337 0.075 Uiso 1 1 calc R . .
C38 C 1.0629(3) 1.1418(3) 0.43411(15) 0.0432(7) Uani 1 1 d . . .
H38C H 0.9769 1.1272 0.4232 0.065 Uiso 1 1 calc R . .
H38B H 1.1203 1.2291 0.4498 0.065 Uiso 1 1 calc R . .
H38A H 1.072 1.1099 0.4718 0.065 Uiso 1 1 calc R . .
C39 C 1.1188(2) 0.9542(2) 0.16809(14) 0.0303(5) Uani 1 1 d . . .
H39C H 1.1768 0.996 0.2143 0.045 Uiso 1 1 calc R . .
H39B H 1.1625 0.9817 0.1321 0.045 Uiso 1 1 calc R . .
H39A H 1.0866 0.8666 0.1558 0.045 Uiso 1 1 calc R . .
C40 C 0.8948(2) 0.9285(2) 0.07992(12) 0.0309(6) Uani 1 1 d . . .
H40C H 0.8532 0.8398 0.0634 0.046 Uiso 1 1 calc R . .
H40B H 0.9511 0.9582 0.049 0.046 Uiso 1 1 calc R . .
H40A H 0.8321 0.9556 0.0787 0.046 Uiso 1 1 calc R . .
C41 C 1.1017(2) 1.22652(19) 0.16282(11) 0.0208(5) Uani 1 1 d . . .
C42 C 1.0336(2) 1.2482(2) 0.11434(12) 0.0238(5) Uani 1 1 d . . .
C43 C 1.0988(2) 1.3225(2) 0.07613(13) 0.0287(5) Uani 1 1 d . . .
H43 H 1.0537 1.3367 0.0426 0.034 Uiso 1 1 calc R . .
C44 C 1.2262(2) 1.3752(2) 0.08605(13) 0.0326(6) Uani 1 1 d . . .
H44 H 1.2687 1.4251 0.0596 0.039 Uiso 1 1 calc R . .
C45 C 1.2923(2) 1.3551(2) 0.13478(14) 0.0320(6) Uani 1 1 d . . .
H45 H 1.3806 1.3922 0.1416 0.038 Uiso 1 1 calc R . .
C46 C 1.2335(2) 1.2822(2) 0.17405(12) 0.0248(5) Uani 1 1 d . . .
C47 C 0.8946(2) 1.2037(2) 0.10547(13) 0.0287(5) Uani 1 1 d . . .
H47 H 0.8611 1.145 0.1316 0.034 Uiso 1 1 calc R . .
C48 C 0.8716(3) 1.3106(3) 0.13924(15) 0.0372(6) Uani 1 1 d . . .
H48C H 0.9114 1.3471 0.1897 0.056 Uiso 1 1 calc R . .
H48B H 0.7816 1.2818 0.1337 0.056 Uiso 1 1 calc R . .
H48A H 0.907 1.3712 0.1159 0.056 Uiso 1 1 calc R . .
C49 C 0.8240(3) 1.1386(3) 0.02817(14) 0.0406(7) Uani 1 1 d . . .
H49C H 0.856 1.1941 0.0012 0.061 Uiso 1 1 calc R . .
H49B H 0.7349 1.112 0.0257 0.061 Uiso 1 1 calc R . .
H49A H 0.836 1.0681 0.008 0.061 Uiso 1 1 calc R . .
C50 C 1.3117(2) 1.2717(2) 0.23138(14) 0.0315(6) Uani 1 1 d . . .
H50 H 1.2571 1.1962 0.2413 0.038 Uiso 1 1 calc R . .
C51 C 1.3528(3) 1.3777(3) 0.29946(17) 0.0582(9) Uani 1 1 d . . .
H51C H 1.4036 1.4536 0.2909 0.087 Uiso 1 1 calc R . .
H51B H 1.4021 1.3693 0.336 0.087 Uiso 1 1 calc R . .
H51A H 1.2791 1.3785 0.3154 0.087 Uiso 1 1 calc R . .
C52 C 1.4238(3) 1.2606(3) 0.2088(2) 0.0577(9) Uani 1 1 d . . .
H52C H 1.481 1.3348 0.2005 0.086 Uiso 1 1 calc R . .
H52B H 1.3951 1.1914 0.1651 0.086 Uiso 1 1 calc R . .
H52A H 1.4672 1.2485 0.2463 0.086 Uiso 1 1 calc R . .
Li1 Li 0.8856(4) 1.0982(4) 0.2634(2) 0.0290(9) Uani 1 1 d . . .
Li2 Li 0.7231(4) 0.8912(4) 0.2371(2) 0.0304(9) Uani 1 1 d . . .
C1S C 1.4610(5) 1.5318(5) 0.5014(3) 0.075(2) Uiso 0.5 1 d PG A -1
C2S C 1.5602(5) 1.5886(5) 0.4713(3) 0.092(3) Uiso 0.5 1 d PGD A -1
H2S H 1.5707 1.6575 0.4595 0.111 Uiso 0.5 1 calc PR A -1
C3S C 1.6442(5) 1.5446(6) 0.4586(3) 0.082(2) Uiso 0.5 1 d PG A -1
H3S H 1.712 1.5835 0.438 0.099 Uiso 0.5 1 calc PR A -1
C4S C 1.6290(5) 1.4438(6) 0.4759(4) 0.168(15) Uiso 0.5 1 d PG A -1
H4S H 1.6863 1.4137 0.4671 0.201 Uiso 0.5 1 calc PR A -1
C5S C 1.5297(6) 1.3870(5) 0.5060(3) 0.100(3) Uiso 0.5 1 d PG A -1
H5S H 1.5193 1.318 0.5178 0.12 Uiso 0.5 1 calc PR A -1
C6S C 1.4458(5) 1.4310(5) 0.5188(3) 0.068(2) Uiso 0.5 1 d PGD A -1
H6S H 1.378 1.3921 0.5393 0.081 Uiso 0.5 1 calc PR A -1
C7S C 1.3701(6) 1.5622(7) 0.5166(5) 0.135(11) Uiso 0.5 1 d PGD A -1
H7S6 H 1.2884 1.4939 0.4903 0.203 Uiso 0.25 1 calc PR A -1
H7S5 H 1.3842 1.6328 0.5029 0.203 Uiso 0.25 1 calc PR A -1
H7S4 H 1.3724 1.5816 0.5675 0.203 Uiso 0.25 1 calc PR A -1
H7S3 H 1.4083 1.645 0.5502 0.203 Uiso 0.25 1 calc PR A -1
H7S2 H 1.3124 1.5061 0.5376 0.203 Uiso 0.25 1 calc PR A -1
H7S1 H 1.3243 1.5573 0.473 0.203 Uiso 0.25 1 calc PR A -1

loop_
_atom_site_aniso_label
_atom_site_aniso_U_11
_atom_site_aniso_U_22
_atom_site_aniso_U_33
_atom_site_aniso_U_23
_atom_site_aniso_U_13
_atom_site_aniso_U_12
Si1 0.0189(3) 0.0226(3) 0.0255(3) 0.0095(3) 0.0070(3) 0.0116(3)
Si2 0.0193(3) 0.0200(3) 0.0208(3) 0.0095(3) 0.0070(2) 0.0097(3)
N1 0.0190(9) 0.0210(10) 0.0220(10) 0.0062(8) 0.0069(8) 0.0095(8)
N2 0.0207(10) 0.0235(10) 0.0243(10) 0.0104(9) 0.0049(8) 0.0107(8)
N3 0.0181(9) 0.0200(9) 0.0233(10) 0.0115(8) 0.0083(8) 0.0098(8)
N4 0.0214(10) 0.0208(10) 0.0207(10) 0.0109(9) 0.0058(8) 0.0086(8)
C1 0.0179(11) 0.0254(12) 0.0251(12) 0.0068(10) 0.0047(9) 0.0131(9)
C2 0.0218(11) 0.0315(13) 0.0266(12) 0.0098(11) 0.0058(10) 0.0158(10)
C3 0.0360(14) 0.0410(15) 0.0249(13) 0.0113(12) 0.0084(11) 0.0192(12)
C4 0.0437(16) 0.0416(16) 0.0224(13) 0.0011(12) 0.0023(12) 0.0201(13)
C5 0.0389(15) 0.0291(14) 0.0329(14) 0.0013(12) 0.0030(12) 0.0123(12)
C6 0.0270(12) 0.0270(13) 0.0299(13) 0.0077(11) 0.0067(10) 0.0151(10)
C7 0.0325(13) 0.0325(14) 0.0254(13) 0.0134(11) 0.0081(10) 0.0141(11)
C8 0.0515(18) 0.0440(17) 0.065(2) 0.0268(16) 0.0292(16) 0.0297(15)
C9 0.0370(16) 0.0442(17) 0.0597(19) 0.0241(15) 0.0239(14) 0.0167(13)
C10 0.0405(15) 0.0224(13) 0.0356(14) 0.0082(11) 0.0100(12) 0.0136(11)
C11 0.0473(18) 0.0440(18) 0.0469(18) 0.0094(15) 0.0138(15) 0.0008(15)
C12 0.105(3) 0.052(2) 0.069(2) 0.0349(18) 0.038(2) 0.057(2)
C13 0.0296(13) 0.0359(14) 0.0384(14) 0.0161(12) 0.0149(11) 0.0226(12)
C14 0.0330(13) 0.0330(14) 0.0352(14) 0.0173(12) 0.0080(11) 0.0185(11)
C15 0.0184(11) 0.0176(11) 0.0306(13) 0.0070(10) 0.0007(9) 0.0081(9)
C16 0.0236(12) 0.0229(12) 0.0433(15) 0.0161(11) 0.0080(11) 0.0132(10)
C17 0.0187(12) 0.0336(14) 0.0575(18) 0.0241(14) 0.0070(12) 0.0075(11)
C18 0.0217(13) 0.0349(15) 0.0489(17) 0.0190(13) -0.0063(12) 0.0047(11)
C19 0.0303(13) 0.0283(13) 0.0348(14) 0.0132(11) -0.0022(11) 0.0098(11)
C20 0.0217(12) 0.0203(12) 0.0308(13) 0.0087(10) 0.0010(10) 0.0086(10)
C21 0.0283(13) 0.0323(14) 0.0427(15) 0.0182(12) 0.0161(12) 0.0134(11)
C22 0.0563(19) 0.0445(17) 0.0468(17) 0.0272(15) 0.0203(15) 0.0266(15)
C23 0.0503(19) 0.081(3) 0.073(2) 0.040(2) 0.0394(18) 0.0417(19)
C24 0.0258(12) 0.0337(14) 0.0248(12) 0.0051(11) 0.0034(10) 0.0110(11)
C25 0.0375(16) 0.0481(18) 0.0526(19) -0.0022(15) 0.0062(14) 0.0239(14)
C26 0.0414(17) 0.064(2) 0.0368(16) 0.0254(15) 0.0117(13) 0.0126(15)
C27 0.0180(11) 0.0235(11) 0.0243(12) 0.0131(10) 0.0114(9) 0.0121(9)
C28 0.0259(12) 0.0247(12) 0.0314(13) 0.0145(11) 0.0118(10) 0.0127(10)
C29 0.0418(15) 0.0276(13) 0.0458(16) 0.0205(13) 0.0160(13) 0.0195(12)
C30 0.0473(16) 0.0458(17) 0.0416(16) 0.0317(14) 0.0198(13) 0.0306(14)
C31 0.0350(14) 0.0460(16) 0.0287(13) 0.0196(12) 0.0089(11) 0.0235(13)
C32 0.0231(12) 0.0319(13) 0.0237(12) 0.0142(10) 0.0092(10) 0.0140(10)
C33 0.0340(14) 0.0212(13) 0.0387(15) 0.0095(11) 0.0028(12) 0.0079(11)
C34 0.074(2) 0.052(2) 0.0474(19) -0.0062(16) 0.0030(17) 0.0313(19)
C35 0.0394(18) 0.057(2) 0.073(2) 0.0327(19) -0.0013(17) -0.0075(15)
C36 0.0325(13) 0.0318(14) 0.0246(13) 0.0121(11) -0.0009(10) 0.0090(11)
C37 0.0330(15) 0.055(2) 0.0399(16) 0.0059(15) 0.0109(13) 0.0091(14)
C38 0.0392(16) 0.0427(17) 0.0424(16) 0.0046(14) 0.0022(13) 0.0216(14)
C39 0.0281(13) 0.0288(13) 0.0384(14) 0.0114(11) 0.0115(11) 0.0167(11)
C40 0.0354(14) 0.0299(14) 0.0253(13) 0.0093(11) 0.0047(11) 0.0141(11)
C41 0.0235(11) 0.0161(11) 0.0227(11) 0.0080(9) 0.0081(9) 0.0082(9)
C42 0.0263(12) 0.0219(12) 0.0260(12) 0.0105(10) 0.0069(10) 0.0123(10)
C43 0.0357(14) 0.0305(13) 0.0271(13) 0.0159(11) 0.0108(11) 0.0175(11)
C44 0.0386(15) 0.0310(14) 0.0356(14) 0.0198(12) 0.0186(12) 0.0166(12)
C45 0.0255(13) 0.0299(14) 0.0418(15) 0.0177(12) 0.0138(11) 0.0102(11)
C46 0.0250(12) 0.0206(12) 0.0304(13) 0.0104(10) 0.0081(10) 0.0110(10)
C47 0.0255(12) 0.0333(14) 0.0355(14) 0.0208(12) 0.0068(10) 0.0157(11)
C48 0.0364(15) 0.0451(16) 0.0453(16) 0.0246(14) 0.0148(12) 0.0260(13)
C49 0.0371(15) 0.0415(16) 0.0428(16) 0.0200(14) 0.0001(12) 0.0164(13)
C50 0.0206(12) 0.0304(13) 0.0450(15) 0.0201(12) 0.0057(11) 0.0092(10)
C51 0.062(2) 0.0469(19) 0.052(2) 0.0108(16) -0.0167(16) 0.0216(16)
C52 0.0358(16) 0.073(2) 0.097(3) 0.061(2) 0.0268(17) 0.0343(16)
Li1 0.025(2) 0.026(2) 0.038(2) 0.0117(18) 0.0104(18) 0.0126(17)
Li2 0.025(2) 0.026(2) 0.038(2) 0.0078(19) 0.0115(18) 0.0115(17)

loop_
_atom_type_symbol
_atom_type_description
_atom_type_scat_dispersion_real
_atom_type_scat_dispersion_imag
_atom_type_scat_source
C C 0.0033 0.0016 'International Tables Vol C Tables 4.2.6.8 and 6.1.1.4'
H H 0 0 'International Tables Vol C Tables 4.2.6.8 and 6.1.1.4'
Li Li -0.0003 0.0001 'International Tables Vol C Tables 4.2.6.8 and 6.1.1.4'
N N 0.0061 0.0033 'International Tables Vol C Tables 4.2.6.8 and 6.1.1.4'
Si Si 0.0817 0.0704 'International Tables Vol C Tables 4.2.6.8 and 6.1.1.4'

loop_
_geom_angle_atom_site_label_1
_geom_angle_atom_site_label_2
_geom_angle_atom_site_label_3
_geom_angle
N1 Si1 N2 102.37(9)
N1 Si1 C14 115.43(10)
N2 Si1 C14 106.26(11)
N1 Si1 C13 113.50(11)
N2 Si1 C13 112.74(10)
C14 Si1 C13 106.44(11)
N1 Si1 Li2 47.65(11)
N2 Si1 Li2 57.00(10)
C14 Si1 Li2 112.17(12)
C13 Si1 Li2 141.38(12)
N3 Si2 N4 100.92(9)
N3 Si2 C40 115.32(10)
N4 Si2 C40 106.08(10)
N3 Si2 C39 114.50(10)
N4 Si2 C39 112.75(10)
C40 Si2 C39 107.01(12)
N3 Si2 Li1 48.27(10)
N4 Si2 Li1 55.19(10)
C40 Si2 Li1 110.65(12)
C39 Si2 Li1 142.32(12)
C1 N1 Si1 120.26(14)
C1 N1 Li1 100.74(18)
Si1 N1 Li1 131.88(16)
C1 N1 Li2 130.83(19)
Si1 N1 Li2 94.25(15)
Li1 N1 Li2 74.00(17)
C15 N2 Si1 121.30(15)
C15 N2 Li2 148.41(18)
Si1 N2 Li2 82.38(13)
C15 N2 H2N 106.8(17)
Si1 N2 H2N 107.4(17)
Li2 N2 H2N 82.3(17)
C27 N3 Si2 124.98(14)
C27 N3 Li2 95.52(17)
Si2 N3 Li2 133.57(16)
C27 N3 Li1 128.44(18)
Si2 N3 Li1 93.30(13)
Li2 N3 Li1 74.02(17)
C41 N4 Si2 122.65(15)
C41 N4 Li1 145.55(18)
Si2 N4 Li1 83.66(12)
C41 N4 H4N 106.6(18)
Si2 N4 H4N 107.1(18)
Li1 N4 H4N 82.7(17)
C6 C1 N1 120.9(2)
C6 C1 C2 117.6(2)
N1 C1 C2 121.4(2)
C6 C1 Li1 87.94(16)
N1 C1 Li1 47.63(13)
C2 C1 Li1 135.08(18)
C3 C2 C1 119.9(2)
C3 C2 C7 118.9(2)
C1 C2 C7 121.2(2)
C4 C3 C2 121.9(2)
C4 C3 H3 119
C2 C3 H3 119
C5 C4 C3 118.7(2)
C5 C4 H4 120.7
C3 C4 H4 120.7
C4 C5 C6 122.1(2)
C4 C5 H5 119
C6 C5 H5 119
C5 C6 C1 119.8(2)
C5 C6 C10 118.3(2)
C1 C6 C10 121.9(2)
C2 C7 C8 111.3(2)
C2 C7 C9 114.2(2)
C8 C7 C9 109.9(2)
C2 C7 H7 107
C8 C7 H7 107
C9 C7 H7 107
C7 C8 H8C 109.5
C7 C8 H8B 109.5
H8C C8 H8B 109.5
C7 C8 H8A 109.5
H8C C8 H8A 109.5
H8B C8 H8A 109.5
C7 C9 H9C 109.5
C7 C9 H9B 109.5
H9C C9 H9B 109.5
C7 C9 H9A 109.5
H9C C9 H9A 109.5
H9B C9 H9A 109.5
C12 C10 C6 111.6(2)
C12 C10 C11 110.9(3)
C6 C10 C11 111.4(2)
C12 C10 H10 107.5
C6 C10 H10 107.5
C11 C10 H10 107.5
C10 C11 H11C 109.5
C10 C11 H11B 109.5
H11C C11 H11B 109.5
C10 C11 H11A 109.5
H11C C11 H11A 109.5
H11B C11 H11A 109.5
C10 C12 H12C 109.5
C10 C12 H12B 109.5
H12C C12 H12B 109.5
C10 C12 H12A 109.5
H12C C12 H12A 109.5
H12B C12 H12A 109.5
Si1 C13 H13C 109.5
Si1 C13 H13B 109.5
H13C C13 H13B 109.5
Si1 C13 H13A 109.5
H13C C13 H13A 109.5
H13B C13 H13A 109.5
Si1 C14 H14C 109.5
Si1 C14 H14B 109.5
H14C C14 H14B 109.5
Si1 C14 H14A 109.5
H14C C14 H14A 109.5
H14B C14 H14A 109.5
C20 C15 C16 120.2(2)
C20 C15 N2 119.45(19)
C16 C15 N2 120.4(2)
C17 C16 C15 118.6(2)
C17 C16 C21 119.9(2)
C15 C16 C21 121.4(2)
C18 C17 C16 121.4(2)
C18 C17 H17 119.3
C16 C17 H17 119.3
C17 C18 C19 119.8(2)
C17 C18 H18 120.1
C19 C18 H18 120.1
C18 C19 C20 121.2(2)
C18 C19 H19 119.4
C20 C19 H19 119.4
C19 C20 C15 118.7(2)
C19 C20 C24 118.3(2)
C15 C20 C24 122.8(2)
C16 C21 C23 114.0(2)
C16 C21 C22 109.6(2)
C23 C21 C22 109.9(2)
C16 C21 H21 107.7
C23 C21 H21 107.7
C22 C21 H21 107.7
C21 C22 H22C 109.5
C21 C22 H22B 109.5
H22C C22 H22B 109.5
C21 C22 H22A 109.5
H22C C22 H22A 109.5
H22B C22 H22A 109.5
C21 C23 H23C 109.5
C21 C23 H23B 109.5
H23C C23 H23B 109.5
C21 C23 H23A 109.5
H23C C23 H23A 109.5
H23B C23 H23A 109.5
C20 C24 C25 109.2(2)
C20 C24 C26 113.3(2)
C25 C24 C26 110.5(2)
C20 C24 H24 107.9
C25 C24 H24 107.9
C26 C24 H24 107.9
C24 C25 H25C 109.5
C24 C25 H25B 109.5
H25C C25 H25B 109.5
C24 C25 H25A 109.5
H25C C25 H25A 109.5
H25B C25 H25A 109.5
C24 C26 H26C 109.5
C24 C26 H26B 109.5
H26C C26 H26B 109.5
C24 C26 H26A 109.5
H26C C26 H26A 109.5
H26B C26 H26A 109.5
N3 C27 C28 120.4(2)
N3 C27 C32 121.78(19)
C28 C27 C32 117.71(19)
N3 C27 Li2 51.08(13)
C28 C27 Li2 88.37(16)
C32 C27 Li2 128.83(18)
C29 C28 C27 119.8(2)
C29 C28 C33 118.7(2)
C27 C28 C33 121.4(2)
C30 C29 C28 121.8(2)
C30 C29 H29 119.1
C28 C29 H29 119.1
C29 C30 C31 119.0(2)
C29 C30 H30 120.5
C31 C30 H30 120.5
C30 C31 C32 121.8(2)
C30 C31 H31 119.1
C32 C31 H31 119.1
C31 C32 C27 119.8(2)
C31 C32 C36 117.7(2)
C27 C32 C36 122.4(2)
C28 C33 C35 112.5(2)
C28 C33 C34 111.3(2)
C35 C33 C34 111.1(3)
C28 C33 H33 107.2
C35 C33 H33 107.2
C34 C33 H33 107.2
C33 C34 H34C 109.5
C33 C34 H34B 109.5
H34C C34 H34B 109.5
C33 C34 H34A 109.5
H34C C34 H34A 109.5
H34B C34 H34A 109.5
C33 C35 H35C 109.5
C33 C35 H35B 109.5
H35C C35 H35B 109.5
C33 C35 H35A 109.5
H35C C35 H35A 109.5
H35B C35 H35A 109.5
C32 C36 C38 112.2(2)
C32 C36 C37 112.1(2)
C38 C36 C37 110.5(2)
C32 C36 H36 107.3
C38 C36 H36 107.3
C37 C36 H36 107.3
C36 C37 H37C 109.5
C36 C37 H37B 109.5
H37C C37 H37B 109.5
C36 C37 H37A 109.5
H37C C37 H37A 109.5
H37B C37 H37A 109.5
C36 C38 H38C 109.5
C36 C38 H38B 109.5
H38C C38 H38B 109.5
C36 C38 H38A 109.5
H38C C38 H38A 109.5
H38B C38 H38A 109.5
Si2 C39 H39C 109.5
Si2 C39 H39B 109.5
H39C C39 H39B 109.5
Si2 C39 H39A 109.5
H39C C39 H39A 109.5
H39B C39 H39A 109.5
Si2 C40 H40C 109.5
Si2 C40 H40B 109.5
H40C C40 H40B 109.5
Si2 C40 H40A 109.5
H40C C40 H40A 109.5
H40B C40 H40A 109.5
C42 C41 C46 120.20(19)
C42 C41 N4 119.99(19)
C46 C41 N4 119.81(19)
C43 C42 C41 118.5(2)
C43 C42 C47 118.0(2)
C41 C42 C47 123.29(19)
C44 C43 C42 121.5(2)
C44 C43 H43 119.2
C42 C43 H43 119.2
C43 C44 C45 119.5(2)
C43 C44 H44 120.3
C45 C44 H44 120.3
C44 C45 C46 121.9(2)
C44 C45 H45 119.1
C46 C45 H45 119.1
C45 C46 C41 118.4(2)
C45 C46 C50 119.5(2)
C41 C46 C50 121.88(19)
C42 C47 C49 113.1(2)
C42 C47 C48 109.5(2)
C49 C47 C48 110.4(2)
C42 C47 H47 107.9
C49 C47 H47 107.9
C48 C47 H47 107.9
C47 C48 H48C 109.5
C47 C48 H48B 109.5
H48C C48 H48B 109.5
C47 C48 H48A 109.5
H48C C48 H48A 109.5
H48B C48 H48A 109.5
C47 C49 H49C 109.5
C47 C49 H49B 109.5
H49C C49 H49B 109.5
C47 C49 H49A 109.5
H49C C49 H49A 109.5
H49B C49 H49A 109.5
C51 C50 C46 110.3(2)
C51 C50 C52 110.9(3)
C46 C50 C52 113.0(2)
C51 C50 H50 107.5
C46 C50 H50 107.5
C52 C50 H50 107.5
C50 C51 H51C 109.5
C50 C51 H51B 109.5
H51C C51 H51B 109.5
C50 C51 H51A 109.5
H51C C51 H51A 109.5
H51B C51 H51A 109.5
C50 C52 H52C 109.5
C50 C52 H52B 109.5
H52C C52 H52B 109.5
C50 C52 H52A 109.5
H52C C52 H52A 109.5
H52B C52 H52A 109.5
N1 Li1 N3 104.91(19)
N1 Li1 N4 160.7(2)
N3 Li1 N4 77.89(15)
N1 Li1 Li2 53.51(14)
N3 Li1 Li2 52.48(14)
N4 Li1 Li2 122.5(2)
N1 Li1 C1 31.63(9)
N3 Li1 C1 117.43(18)
N4 Li1 C1 161.2(2)
Li2 Li1 C1 76.28(15)
N1 Li1 Si2 134.34(19)
N3 Li1 Si2 38.42(8)
N4 Li1 Si2 41.16(8)
Li2 Li1 Si2 82.45(15)
C1 Li1 Si2 155.76(17)
N1 Li1 H4N 174.4(7)
N3 Li1 H4N 80.4(7)
N4 Li1 H4N 21.2(7)
Li2 Li1 H4N 132.0(7)
C1 Li1 H4N 144.2(7)
Si2 Li1 H4N 51.1(7)
N3 Li2 N1 104.92(19)
N3 Li2 N2 157.8(2)
N1 Li2 N2 77.26(15)
N3 Li2 Li1 53.51(14)
N1 Li2 Li1 52.49(14)
N2 Li2 Li1 120.4(2)
N3 Li2 C27 33.39(9)
N1 Li2 C27 117.30(19)
N2 Li2 C27 162.4(2)
Li1 Li2 C27 77.21(16)
N3 Li2 Si1 133.14(19)
N1 Li2 Si1 38.10(9)
N2 Li2 Si1 40.63(8)
Li1 Li2 Si1 81.45(15)
C27 Li2 Si1 155.31(18)
C7S C1S C2S 127.5
C7S C1S C6S 112.5
C2S C1S C6S 120
C3S C2S C1S 120
C3S C2S H2S 120
C1S C2S H2S 120
C2S C3S C4S 120
C2S C3S H3S 120
C4S C3S H3S 120
C5S C4S C3S 120
C5S C4S H4S 120
C3S C4S H4S 120
C6S C5S C4S 120
C6S C5S H5S 120
C4S C5S H5S 120
C5S C6S C1S 120
C5S C6S H6S 120
C1S C6S H6S 120
C1S C7S H7S6 109.5
C1S C7S H7S5 109.5
H7S6 C7S H7S5 109.5
C1S C7S H7S4 109.5
H7S6 C7S H7S4 109.5
H7S5 C7S H7S4 109.5
C1S C7S H7S3 109.5
H7S6 C7S H7S3 141.1
H7S5 C7S H7S3 56.3
H7S4 C7S H7S3 56.3
C1S C7S H7S2 109.5
H7S6 C7S H7S2 56.3
H7S5 C7S H7S2 141.1
H7S4 C7S H7S2 56.3
H7S3 C7S H7S2 109.5
C1S C7S H7S1 109.5
H7S6 C7S H7S1 56.3
H7S5 C7S H7S1 56.3
H7S4 C7S H7S1 141.1
H7S3 C7S H7S1 109.5
H7S2 C7S H7S1 109.5

loop_
_geom_bond_atom_site_label_1
_geom_bond_atom_site_label_2
_geom_bond_distance
Si1 N1 1.6933(19)
Si1 N2 1.798(2)
Si1 C14 1.860(2)
Si1 C13 1.871(2)
Si1 Li2 2.737(4)
Si2 N3 1.6886(17)
Si2 N4 1.796(2)
Si2 C40 1.859(2)
Si2 C39 1.871(2)
Si2 Li1 2.713(4)
N1 C1 1.421(3)
N1 Li1 2.001(4)
N1 Li2 2.028(4)
N2 C15 1.444(3)
N2 Li2 2.316(4)
N2 H2N 0.88(3)
N3 C27 1.415(3)
N3 Li2 2.000(4)
N3 Li1 2.028(4)
N4 C41 1.451(3)
N4 Li1 2.241(4)
N4 H4N 0.83(3)
C1 C6 1.419(3)
C1 C2 1.426(3)
C1 Li1 2.661(4)
C2 C3 1.389(3)
C2 C7 1.518(3)
C3 C4 1.377(4)
C3 H3 0.95
C4 C5 1.376(4)
C4 H4 0.95
C5 C6 1.393(3)
C5 H5 0.95
C6 C10 1.525(3)
C7 C8 1.520(4)
C7 C9 1.528(3)
C7 H7 1
C8 H8C 0.98
C8 H8B 0.98
C8 H8A 0.98
C9 H9C 0.98
C9 H9B 0.98
C9 H9A 0.98
C10 C12 1.523(4)
C10 C11 1.532(4)
C10 H10 1
C11 H11C 0.98
C11 H11B 0.98
C11 H11A 0.98
C12 H12C 0.98
C12 H12B 0.98
C12 H12A 0.98
C13 H13C 0.98
C13 H13B 0.98
C13 H13A 0.98
C14 H14C 0.98
C14 H14B 0.98
C14 H14A 0.98
C15 C20 1.408(3)
C15 C16 1.412(3)
C16 C17 1.394(4)
C16 C21 1.525(4)
C17 C18 1.373(4)
C17 H17 0.95
C18 C19 1.383(4)
C18 H18 0.95
C19 C20 1.392(3)
C19 H19 0.95
C20 C24 1.517(3)
C21 C23 1.527(4)
C21 C22 1.528(4)
C21 H21 1
C22 H22C 0.98
C22 H22B 0.98
C22 H22A 0.98
C23 H23C 0.98
C23 H23B 0.98
C23 H23A 0.98
C24 C25 1.521(4)
C24 C26 1.530(4)
C24 H24 1
C25 H25C 0.98
C25 H25B 0.98
C25 H25A 0.98
C26 H26C 0.98
C26 H26B 0.98
C26 H26A 0.98
C27 C28 1.419(3)
C27 C32 1.422(3)
C27 Li2 2.559(5)
C28 C29 1.402(3)
C28 C33 1.515(3)
C29 C30 1.369(4)
C29 H29 0.95
C30 C31 1.380(4)
C30 H30 0.95
C31 C32 1.394(3)
C31 H31 0.95
C32 C36 1.516(3)
C33 C35 1.523(4)
C33 C34 1.524(4)
C33 H33 1
C34 H34C 0.98
C34 H34B 0.98
C34 H34A 0.98
C35 H35C 0.98
C35 H35B 0.98
C35 H35A 0.98
C36 C38 1.529(4)
C36 C37 1.530(4)
C36 H36 1
C37 H37C 0.98
C37 H37B 0.98
C37 H37A 0.98
C38 H38C 0.98
C38 H38B 0.98
C38 H38A 0.98
C39 H39C 0.98
C39 H39B 0.98
C39 H39A 0.98
C40 H40C 0.98
C40 H40B 0.98
C40 H40A 0.98
C41 C42 1.405(3)
C41 C46 1.416(3)
C42 C43 1.402(3)
C42 C47 1.514(3)
C43 C44 1.371(3)
C43 H43 0.95
C44 C45 1.380(4)
C44 H44 0.95
C45 C46 1.386(3)
C45 H45 0.95
C46 C50 1.523(3)
C47 C49 1.529(4)
C47 C48 1.534(4)
C47 H47 1
C48 H48C 0.98
C48 H48B 0.98
C48 H48A 0.98
C49 H49C 0.98
C49 H49B 0.98
C49 H49A 0.98
C50 C51 1.520(4)
C50 C52 1.528(4)
C50 H50 1
C51 H51C 0.98
C51 H51B 0.98
C51 H51A 0.98
C52 H52C 0.98
C52 H52B 0.98
C52 H52A 0.98
Li1 Li2 2.425(6)
Li1 H4N 2.29(3)
C1S C7S 1.364
C1S C2S 1.39
C1S C6S 1.39
C2S C3S 1.39
C2S H2S 0.95
C3S C4S 1.39
C3S H3S 0.95
C4S C5S 1.39
C4S H4S 0.95
C5S C6S 1.39
C5S H5S 0.95
C6S H6S 0.95
C7S H7S6 0.98
C7S H7S5 0.98
C7S H7S4 0.98
C7S H7S3 0.98
C7S H7S2 0.98
C7S H7S1 0.98
